data_7713180
loop_
_publ_author_name
'Griffin, Paul Joseph'
'Dake, Matthew J.'
'Remolina, Alesandro D.'
'Olshansky, Lisa'

_publ_section_title
;
 Conformational Dynamicity in a Copper(II) Coordination Complex
;
_journal_name_full 'Dalton Transactions'
_journal_paper_doi 10.1039/D3DT01213A
_journal_year 2023
_chemical_formula_moiety 'C19 H19 Cl Cu N3 S, C0.5 H Cl'
_chemical_formula_sum 'C19.5 H20 Cl2 Cu N3 S'
_chemical_formula_weight 462.88
_chemical_name_systematic CuCl(dpaSMe)
_chemical_properties_physical Air-sensitive
_space_group_crystal_system monoclinic
_space_group_IT_number 15
_space_group_name_Hall '-I 2ya'
_space_group_name_H-M_alt 'I 1 2/a 1'
_atom_sites_solution_hydrogens geom
_atom_sites_solution_primary dual
_audit_creation_date 2022-06-10
_audit_creation_method
;
Olex2 1.3
(compiled 2020.11.12 svn.r5f609507 for OlexSys, GUI svn.r6408)
;
_audit_update_record
;
2023-04-22 deposited with the CCDC.	2023-05-29 downloaded from the CCDC.
;
_cell_angle_alpha 90
_cell_angle_beta 103.7470(10)
_cell_angle_gamma 90
_cell_formula_units_Z 8
_cell_length_a 16.8518(5)
_cell_length_b 13.7158(4)
_cell_length_c 17.8744(8)
_cell_measurement_reflns_used 29133
_cell_measurement_temperature 100.0
_cell_measurement_theta_max 30.52
_cell_measurement_theta_min 2.49
_cell_volume 4013.1(2)
_computing_cell_refinement 'SAINT V8.40B (?, 2016)'
_computing_data_reduction 'SAINT V8.40B (?, 2016)'
_computing_molecular_graphics 'Olex2 1.3 (Dolomanov et al., 2009)'
_computing_publication_material 'Olex2 1.3 (Dolomanov et al., 2009)'
_computing_structure_refinement 'XL  (Sheldrick, 2008)'
_computing_structure_solution 'SHELXT 2014/4 (Sheldrick, 2014)'
_diffrn_ambient_temperature 100.0
_diffrn_measured_fraction_theta_full 1.000
_diffrn_measured_fraction_theta_max 0.999
_diffrn_measurement_device_type 'Bruker APEX-II CCD'
_diffrn_measurement_method '\f and \w scans'
_diffrn_radiation_type MoK\a
_diffrn_radiation_wavelength 0.71073
_diffrn_reflns_av_R_equivalents 0.0272
_diffrn_reflns_av_unetI/netI 0.0167
_diffrn_reflns_Laue_measured_fraction_full 1.000
_diffrn_reflns_Laue_measured_fraction_max 0.999
_diffrn_reflns_limit_h_max 24
_diffrn_reflns_limit_h_min -24
_diffrn_reflns_limit_k_max 19
_diffrn_reflns_limit_k_min -19
_diffrn_reflns_limit_l_max 25
_diffrn_reflns_limit_l_min -24
_diffrn_reflns_number 46699
_diffrn_reflns_point_group_measured_fraction_full 1.000
_diffrn_reflns_point_group_measured_fraction_max 0.999
_diffrn_reflns_theta_full 25.242
_diffrn_reflns_theta_max 30.529
_diffrn_reflns_theta_min 1.892
_diffrn_source_current 1.0
_diffrn_source_power 0.05
_diffrn_source_voltage 50.0
_diffrn_standards_number 0
_exptl_absorpt_coefficient_mu 1.468
_exptl_absorpt_correction_T_max 0.7461
_exptl_absorpt_correction_T_min 0.6268
_exptl_absorpt_correction_type multi-scan
_exptl_absorpt_process_details
;
SADABS-2016/2 (Bruker,2016/2) was used for absorption correction.
wR2(int) was 0.1313 before and 0.0448 after correction.
The Ratio of minimum to maximum transmission is 0.8401.
The \l/2 correction factor is Not present.
;
_exptl_crystal_colour yellow
_exptl_crystal_colour_primary yellow
_exptl_crystal_density_diffrn 1.532
_exptl_crystal_description prism
_exptl_crystal_F_000 1896
_exptl_crystal_recrystallization_method 'Re-crystallisation from solvent: DCM/pentane'
_exptl_crystal_size_max 0.518
_exptl_crystal_size_mid 0.126
_exptl_crystal_size_min 0.109
_refine_diff_density_max 0.442
_refine_diff_density_min -0.317
_refine_diff_density_rms 0.062
_refine_ls_extinction_method none
_refine_ls_goodness_of_fit_ref 1.046
_refine_ls_hydrogen_treatment constr
_refine_ls_matrix_type full
_refine_ls_number_parameters 241
_refine_ls_number_reflns 6126
_refine_ls_number_restraints 0
_refine_ls_restrained_S_all 1.046
_refine_ls_R_factor_all 0.0243
_refine_ls_R_factor_gt 0.0218
_refine_ls_shift/su_max 0.002
_refine_ls_shift/su_mean 0.000
_refine_ls_structure_factor_coef Fsqd
_refine_ls_weighting_details 'w=1/[\s^2^(Fo^2^)+(0.0254P)^2^+4.2086P] where P=(Fo^2^+2Fc^2^)/3'
_refine_ls_weighting_scheme calc
_refine_ls_wR_factor_gt 0.0556
_refine_ls_wR_factor_ref 0.0571
_reflns_Friedel_coverage 0.000
_reflns_number_gt 5670
_reflns_number_total 6126
_reflns_threshold_expression 'I > 2\s(I)'
_cod_data_source_file d3dt01213a2.cif
_cod_data_source_block cucl(dpasme)
_cod_original_formula_sum 'C19.50 H20 Cl2 Cu N3 S'
_cod_database_code 7713180
_shelx_shelxl_version_number 2014/7
_shelx_space_group_comment
;
The symmetry employed for this shelxl refinement is uniquely defined
by the following loop, which should always be used as a source of
symmetry information in preference to the above space-group names.
They are only intended as comments.
;
_shelx_estimated_absorpt_t_max 0.856
_shelx_estimated_absorpt_t_min 0.517
_olex2_refinement_description
;
1. Fixed Uiso
 At 1.2 times of:
  All C(H) groups, All C(H,H) groups
 At 1.5 times of:
  All C(H,H,H) groups
2. Others
 Fixed Sof: H20A(0.5) H20B(0.5)
3.a Secondary CH2 refined with riding coordinates:
 C6(H6A,H6B), C7(H7A,H7B), C20(H20A,H20B)
3.b Aromatic/amide H refined with riding coordinates:
 C1(H1), C2(H2), C3(H3), C4(H4), C9(H9), C10(H10), C11(H11), C12(H12),
 C14(H14), C15(H15), C16(H16), C17(H17)
3.c Idealised Me refined as rotating group:
 C19(H19A,H19B,H19C)
;
_olex2_submission_special_instructions 'No special instructions were received'

loop_
_space_group_symop_operation_xyz
'x, y, z'
'-x+1/2, y, -z'
'x+1/2, y+1/2, z+1/2'
'-x+1, y+1/2, -z+1/2'
'-x, -y, -z'
'x-1/2, -y, z'
'-x+1/2, -y+1/2, -z+1/2'
'x, -y+1/2, z+1/2'

loop_
_atom_site_label
_atom_site_type_symbol
_atom_site_fract_x
_atom_site_fract_y
_atom_site_fract_z
_atom_site_U_iso_or_equiv
_atom_site_adp_type
_atom_site_occupancy
_atom_site_site_symmetry_order
_atom_site_calc_flag
_atom_site_refinement_flags_posn
_atom_site_refinement_flags_adp
_atom_site_refinement_flags_occupancy
_atom_site_disorder_assembly
_atom_site_disorder_group
Cu01 Cu 0.45124(2) 0.32972(2) 0.69090(2) 0.01349(4) Uani 1 1 d . . . . .
Cl1 Cl 0.35727(2) 0.21343(2) 0.63277(2) 0.01617(5) Uani 1 1 d . . . . .
S1 S 0.58191(2) 0.25927(2) 0.71441(2) 0.01352(5) Uani 1 1 d . . . . .
N1 N 0.43854(6) 0.34821(7) 0.80342(5) 0.01346(16) Uani 1 1 d . . . . .
N2 N 0.56189(5) 0.45584(7) 0.75949(5) 0.01211(16) Uani 1 1 d . . . . .
N3 N 0.43788(6) 0.44904(7) 0.62084(5) 0.01324(16) Uani 1 1 d . . . . .
C1 C 0.37376(7) 0.30626(8) 0.82311(6) 0.01557(19) Uani 1 1 d . . . . .
H1 H 0.3311 0.2810 0.7832 0.019 Uiso 1 1 calc R U . . .
C2 C 0.36630(7) 0.29820(9) 0.89830(7) 0.0183(2) Uani 1 1 d . . . . .
H2 H 0.3200 0.2674 0.9096 0.022 Uiso 1 1 calc R U . . .
C3 C 0.42816(7) 0.33619(9) 0.95692(7) 0.0195(2) Uani 1 1 d . . . . .
H3 H 0.4257 0.3306 1.0093 0.023 Uiso 1 1 calc R U . . .
C4 C 0.49353(7) 0.38243(9) 0.93726(6) 0.0166(2) Uani 1 1 d . . . . .
H4 H 0.5355 0.4110 0.9761 0.020 Uiso 1 1 calc R U . . .
C5 C 0.49741(6) 0.38690(8) 0.86013(6) 0.01312(18) Uani 1 1 d . . . . .
C6 C 0.57211(7) 0.43305(8) 0.84082(6) 0.01467(19) Uani 1 1 d . . . . .
H6A H 0.5855 0.4938 0.8710 0.018 Uiso 1 1 calc R U . . .
H6B H 0.6190 0.3881 0.8569 0.018 Uiso 1 1 calc R U . . .
C7 C 0.51060(7) 0.54058(8) 0.73279(6) 0.01373(18) Uani 1 1 d . . . . .
H7A H 0.5440 0.6006 0.7440 0.016 Uiso 1 1 calc R U . . .
H7B H 0.4667 0.5444 0.7610 0.016 Uiso 1 1 calc R U . . .
C8 C 0.47284(6) 0.53469(8) 0.64721(6) 0.01278(18) Uani 1 1 d . . . . .
C9 C 0.47014(7) 0.61531(8) 0.59971(7) 0.0186(2) Uani 1 1 d . . . . .
H9 H 0.4956 0.6747 0.6197 0.022 Uiso 1 1 calc R U . . .
C10 C 0.42961(8) 0.60789(10) 0.52251(7) 0.0246(2) Uani 1 1 d . . . . .
H10 H 0.4273 0.6620 0.4889 0.029 Uiso 1 1 calc R U . . .
C11 C 0.39265(8) 0.52048(10) 0.49524(7) 0.0233(2) Uani 1 1 d . . . . .
H11 H 0.3642 0.5137 0.4429 0.028 Uiso 1 1 calc R U . . .
C12 C 0.39818(7) 0.44305(9) 0.54614(6) 0.0176(2) Uani 1 1 d . . . . .
H12 H 0.3728 0.3831 0.5274 0.021 Uiso 1 1 calc R U . . .
C13 C 0.63360(6) 0.44637(8) 0.73061(6) 0.01249(18) Uani 1 1 d . . . . .
C14 C 0.68476(7) 0.52445(8) 0.72497(6) 0.0159(2) Uani 1 1 d . . . . .
H14 H 0.6734 0.5873 0.7422 0.019 Uiso 1 1 calc R U . . .
C15 C 0.75267(7) 0.51068(9) 0.69411(7) 0.0181(2) Uani 1 1 d . . . . .
H15 H 0.7870 0.5642 0.6896 0.022 Uiso 1 1 calc R U . . .
C16 C 0.76989(7) 0.41831(9) 0.66995(7) 0.0182(2) Uani 1 1 d . . . . .
H16 H 0.8161 0.4091 0.6489 0.022 Uiso 1 1 calc R U . . .
C17 C 0.72014(7) 0.33937(8) 0.67631(6) 0.0162(2) Uani 1 1 d . . . . .
H17 H 0.7331 0.2762 0.6609 0.019 Uiso 1 1 calc R U . . .
C18 C 0.65102(6) 0.35329(8) 0.70555(6) 0.01318(18) Uani 1 1 d . . . . .
C19 C 0.60039(8) 0.16943(8) 0.64713(7) 0.0193(2) Uani 1 1 d . . . . .
H19A H 0.5532 0.1257 0.6329 0.029 Uiso 1 1 calc R U . . .
H19B H 0.6492 0.1315 0.6709 0.029 Uiso 1 1 calc R U . . .
H19C H 0.6089 0.2021 0.6009 0.029 Uiso 1 1 calc R U . . .
Cl2 Cl 0.70761(2) 0.03427(3) 0.56185(2) 0.02728(7) Uani 1 1 d . . . . .
C20 C 0.7500 -0.03936(12) 0.5000 0.0187(3) Uani 1 2 d S T P . .
H20A H 0.7070 -0.0817 0.4689 0.022 Uiso 0.5 1 calc R U P . .
H20B H 0.7930 -0.0817 0.5311 0.022 Uiso 0.5 1 calc R U P . .

loop_
_atom_site_aniso_label
_atom_site_aniso_U_11
_atom_site_aniso_U_22
_atom_site_aniso_U_33
_atom_site_aniso_U_23
_atom_site_aniso_U_13
_atom_site_aniso_U_12
Cu01 0.01362(7) 0.01377(7) 0.01236(6) 0.00021(4) 0.00165(5) -0.00209(4)
Cl1 0.01594(12) 0.01705(12) 0.01450(11) -0.00190(9) 0.00159(9) -0.00491(9)
S1 0.01244(11) 0.01193(11) 0.01645(11) 0.00020(9) 0.00392(9) 0.00031(8)
N1 0.0118(4) 0.0151(4) 0.0133(4) 0.0005(3) 0.0028(3) 0.0000(3)
N2 0.0110(4) 0.0143(4) 0.0109(4) 0.0001(3) 0.0026(3) 0.0005(3)
N3 0.0127(4) 0.0139(4) 0.0124(4) -0.0001(3) 0.0015(3) 0.0005(3)
C1 0.0122(5) 0.0172(5) 0.0175(5) 0.0009(4) 0.0038(4) -0.0001(4)
C2 0.0152(5) 0.0217(5) 0.0201(5) 0.0026(4) 0.0083(4) 0.0012(4)
C3 0.0195(5) 0.0256(6) 0.0151(5) 0.0012(4) 0.0077(4) 0.0029(4)
C4 0.0162(5) 0.0212(5) 0.0122(4) -0.0010(4) 0.0033(4) 0.0015(4)
C5 0.0124(4) 0.0151(4) 0.0117(4) 0.0001(3) 0.0026(4) 0.0013(4)
C6 0.0126(5) 0.0204(5) 0.0101(4) -0.0006(4) 0.0009(3) -0.0028(4)
C7 0.0133(5) 0.0131(4) 0.0145(4) -0.0020(3) 0.0027(4) 0.0007(4)
C8 0.0104(4) 0.0137(4) 0.0142(4) 0.0003(3) 0.0028(3) 0.0007(3)
C9 0.0182(5) 0.0150(5) 0.0216(5) 0.0034(4) 0.0028(4) -0.0009(4)
C10 0.0280(6) 0.0224(6) 0.0210(6) 0.0093(4) 0.0012(5) 0.0002(5)
C11 0.0251(6) 0.0258(6) 0.0156(5) 0.0046(4) -0.0022(4) 0.0004(5)
C12 0.0173(5) 0.0190(5) 0.0144(5) -0.0008(4) -0.0001(4) -0.0007(4)
C13 0.0102(4) 0.0159(5) 0.0107(4) 0.0001(3) 0.0011(3) -0.0005(3)
C14 0.0139(5) 0.0172(5) 0.0162(5) -0.0021(4) 0.0026(4) -0.0032(4)
C15 0.0135(5) 0.0232(5) 0.0174(5) -0.0001(4) 0.0032(4) -0.0054(4)
C16 0.0113(5) 0.0259(6) 0.0175(5) 0.0011(4) 0.0037(4) -0.0009(4)
C17 0.0118(5) 0.0191(5) 0.0177(5) 0.0005(4) 0.0033(4) 0.0026(4)
C18 0.0103(4) 0.0149(4) 0.0136(4) 0.0018(4) 0.0013(3) 0.0001(3)
C19 0.0275(6) 0.0148(5) 0.0162(5) -0.0006(4) 0.0065(4) 0.0006(4)
Cl2 0.02224(14) 0.03078(16) 0.02934(15) -0.00992(12) 0.00713(12) 0.00080(11)
C20 0.0205(8) 0.0171(7) 0.0183(7) 0.000 0.0044(6) 0.000

loop_
_atom_type_symbol
_atom_type_description
_atom_type_scat_dispersion_real
_atom_type_scat_dispersion_imag
_atom_type_scat_source
C C 0.0033 0.0016 'International Tables Vol C Tables 4.2.6.8 and 6.1.1.4'
H H 0.0000 0.0000 'International Tables Vol C Tables 4.2.6.8 and 6.1.1.4'
Cl Cl 0.1484 0.1585 'International Tables Vol C Tables 4.2.6.8 and 6.1.1.4'
Cu Cu 0.3201 1.2651 'International Tables Vol C Tables 4.2.6.8 and 6.1.1.4'
N N 0.0061 0.0033 'International Tables Vol C Tables 4.2.6.8 and 6.1.1.4'
S S 0.1246 0.1234 'International Tables Vol C Tables 4.2.6.8 and 6.1.1.4'

loop_
_exptl_crystal_face_index_h
_exptl_crystal_face_index_k
_exptl_crystal_face_index_l
_exptl_crystal_face_perp_dist
-1.00 0.00 0.00 0.0450
1.00 0.00 0.00 0.0490
-1.00 0.00 2.00 0.0560
1.00 0.00 -2.00 0.0580
-1.00 -2.00 2.00 0.1650
1.00 2.00 -2.00 0.1670
1.00 0.00 1.00 0.0650
-1.00 0.00 -1.00 0.0570

loop_
_geom_angle_atom_site_label_1
_geom_angle_atom_site_label_2
_geom_angle_atom_site_label_3
_geom_angle
_geom_angle_site_symmetry_1
_geom_angle_site_symmetry_3
_geom_angle_publ_flag
Cl1 Cu01 S1 108.022(11) . . ?
N1 Cu01 Cl1 107.49(3) . . ?
N1 Cu01 S1 100.60(3) . . ?
N3 Cu01 Cl1 108.27(3) . . ?
N3 Cu01 S1 113.68(3) . . ?
N3 Cu01 N1 118.17(4) . . ?
C18 S1 Cu01 107.04(4) . . ?
C18 S1 C19 102.54(5) . . ?
C19 S1 Cu01 117.75(4) . . ?
C1 N1 Cu01 118.21(7) . . ?
C5 N1 Cu01 123.15(7) . . ?
C5 N1 C1 117.87(9) . . ?
C6 N2 C7 114.69(9) . . ?
C13 N2 C6 115.56(8) . . ?
C13 N2 C7 116.14(9) . . ?
C8 N3 Cu01 120.61(7) . . ?
C12 N3 Cu01 121.07(8) . . ?
C12 N3 C8 118.21(10) . . ?
N1 C1 H1 118.2 . . ?
N1 C1 C2 123.50(10) . . ?
C2 C1 H1 118.2 . . ?
C1 C2 H2 120.8 . . ?
C1 C2 C3 118.47(11) . . ?
C3 C2 H2 120.8 . . ?
C2 C3 H3 120.7 . . ?
C4 C3 C2 118.58(10) . . ?
C4 C3 H3 120.7 . . ?
C3 C4 H4 120.1 . . ?
C3 C4 C5 119.76(10) . . ?
C5 C4 H4 120.1 . . ?
N1 C5 C4 121.76(10) . . ?
N1 C5 C6 119.64(9) . . ?
C4 C5 C6 118.54(9) . . ?
N2 C6 C5 114.08(9) . . ?
N2 C6 H6A 108.7 . . ?
N2 C6 H6B 108.7 . . ?
C5 C6 H6A 108.7 . . ?
C5 C6 H6B 108.7 . . ?
H6A C6 H6B 107.6 . . ?
N2 C7 H7A 109.4 . . ?
N2 C7 H7B 109.4 . . ?
N2 C7 C8 111.24(8) . . ?
H7A C7 H7B 108.0 . . ?
C8 C7 H7A 109.4 . . ?
C8 C7 H7B 109.4 . . ?
N3 C8 C7 116.35(9) . . ?
N3 C8 C9 122.16(10) . . ?
C9 C8 C7 121.38(10) . . ?
C8 C9 H9 120.5 . . ?
C8 C9 C10 119.05(11) . . ?
C10 C9 H9 120.5 . . ?
C9 C10 H10 120.4 . . ?
C11 C10 C9 119.10(11) . . ?
C11 C10 H10 120.4 . . ?
C10 C11 H11 120.7 . . ?
C10 C11 C12 118.52(11) . . ?
C12 C11 H11 120.7 . . ?
N3 C12 C11 122.95(11) . . ?
N3 C12 H12 118.5 . . ?
C11 C12 H12 118.5 . . ?
C14 C13 N2 123.19(10) . . ?
C14 C13 C18 119.66(10) . . ?
C18 C13 N2 117.14(9) . . ?
C13 C14 H14 119.9 . . ?
C13 C14 C15 120.26(10) . . ?
C15 C14 H14 119.9 . . ?
C14 C15 H15 120.1 . . ?
C16 C15 C14 119.79(11) . . ?
C16 C15 H15 120.1 . . ?
C15 C16 H16 119.7 . . ?
C17 C16 C15 120.63(11) . . ?
C17 C16 H16 119.7 . . ?
C16 C17 H17 120.1 . . ?
C16 C17 C18 119.74(11) . . ?
C18 C17 H17 120.1 . . ?
C13 C18 S1 116.18(8) . . ?
C17 C18 S1 123.93(9) . . ?
C17 C18 C13 119.89(10) . . ?
S1 C19 H19A 109.5 . . ?
S1 C19 H19B 109.5 . . ?
S1 C19 H19C 109.5 . . ?
H19A C19 H19B 109.5 . . ?
H19A C19 H19C 109.5 . . ?
H19B C19 H19C 109.5 . . ?
Cl2 C20 Cl2 110.35(9) . 2_656 ?
Cl2 C20 H20A 109.6 . . ?
Cl2 C20 H20A 109.6 2_656 . ?
Cl2 C20 H20B 109.6 . . ?
Cl2 C20 H20B 109.6 2_656 . ?
H20A C20 H20B 108.1 . . ?

loop_
_geom_bond_atom_site_label_1
_geom_bond_atom_site_label_2
_geom_bond_distance
_geom_bond_site_symmetry_2
_geom_bond_publ_flag
Cu01 Cl1 2.3128(3) . ?
Cu01 S1 2.3493(3) . ?
Cu01 N1 2.0880(9) . ?
Cu01 N3 2.0404(9) . ?
S1 C18 1.7697(11) . ?
S1 C19 1.7999(12) . ?
N1 C1 1.3525(14) . ?
N1 C5 1.3473(14) . ?
N2 C6 1.4566(13) . ?
N2 C7 1.4592(14) . ?
N2 C13 1.4283(13) . ?
N3 C8 1.3481(14) . ?
N3 C12 1.3464(14) . ?
C1 H1 0.9500 . ?
C1 C2 1.3837(15) . ?
C2 H2 0.9500 . ?
C2 C3 1.3917(17) . ?
C3 H3 0.9500 . ?
C3 C4 1.3868(16) . ?
C4 H4 0.9500 . ?
C4 C5 1.3970(14) . ?
C5 C6 1.5202(15) . ?
C6 H6A 0.9900 . ?
C6 H6B 0.9900 . ?
C7 H7A 0.9900 . ?
C7 H7B 0.9900 . ?
C7 C8 1.5130(15) . ?
C8 C9 1.3883(15) . ?
C9 H9 0.9500 . ?
C9 C10 1.3904(17) . ?
C10 H10 0.9500 . ?
C10 C11 1.3851(18) . ?
C11 H11 0.9500 . ?
C11 C12 1.3870(16) . ?
C12 H12 0.9500 . ?
C13 C14 1.3935(15) . ?
C13 C18 1.4068(15) . ?
C14 H14 0.9500 . ?
C14 C15 1.3963(16) . ?
C15 H15 0.9500 . ?
C15 C16 1.3911(17) . ?
C16 H16 0.9500 . ?
C16 C17 1.3905(16) . ?
C17 H17 0.9500 . ?
C17 C18 1.3984(15) . ?
C19 H19A 0.9800 . ?
C19 H19B 0.9800 . ?
C19 H19C 0.9800 . ?
Cl2 C20 1.7686(10) . ?
C20 Cl2 1.7686(10) 2_656 ?
C20 H20A 0.9900 . ?
C20 H20B 0.9900 . ?

loop_
_geom_torsion_atom_site_label_1
_geom_torsion_atom_site_label_2
_geom_torsion_atom_site_label_3
_geom_torsion_atom_site_label_4
_geom_torsion
_geom_torsion_site_symmetry_1
_geom_torsion_site_symmetry_2
_geom_torsion_site_symmetry_3
_geom_torsion_site_symmetry_4
_geom_torsion_publ_flag
Cu01 S1 C18 C13 34.96(9) . . . . ?
Cu01 S1 C18 C17 -145.56(9) . . . . ?
Cu01 N1 C1 C2 167.98(9) . . . . ?
Cu01 N1 C5 C4 -168.26(8) . . . . ?
Cu01 N1 C5 C6 9.08(14) . . . . ?
Cu01 N3 C8 C7 -8.76(13) . . . . ?
Cu01 N3 C8 C9 175.14(8) . . . . ?
Cu01 N3 C12 C11 -175.34(10) . . . . ?
N1 C1 C2 C3 0.79(18) . . . . ?
N1 C5 C6 N2 16.86(14) . . . . ?
N2 C7 C8 N3 47.44(13) . . . . ?
N2 C7 C8 C9 -136.42(11) . . . . ?
N2 C13 C14 C15 -178.13(10) . . . . ?
N2 C13 C18 S1 -0.81(12) . . . . ?
N2 C13 C18 C17 179.68(9) . . . . ?
N3 C8 C9 C10 0.47(18) . . . . ?
C1 N1 C5 C4 1.49(16) . . . . ?
C1 N1 C5 C6 178.83(10) . . . . ?
C1 C2 C3 C4 1.49(17) . . . . ?
C2 C3 C4 C5 -2.22(17) . . . . ?
C3 C4 C5 N1 0.74(17) . . . . ?
C3 C4 C5 C6 -176.63(11) . . . . ?
C4 C5 C6 N2 -165.72(10) . . . . ?
C5 N1 C1 C2 -2.28(17) . . . . ?
C6 N2 C7 C8 -155.07(9) . . . . ?
C6 N2 C13 C14 -95.51(12) . . . . ?
C6 N2 C13 C18 85.86(11) . . . . ?
C7 N2 C6 C5 74.43(12) . . . . ?
C7 N2 C13 C14 43.12(14) . . . . ?
C7 N2 C13 C18 -135.51(10) . . . . ?
C7 C8 C9 C10 -175.44(11) . . . . ?
C8 N3 C12 C11 0.84(17) . . . . ?
C8 C9 C10 C11 0.4(2) . . . . ?
C9 C10 C11 C12 -0.6(2) . . . . ?
C10 C11 C12 N3 0.0(2) . . . . ?
C12 N3 C8 C7 175.05(10) . . . . ?
C12 N3 C8 C9 -1.06(16) . . . . ?
C13 N2 C6 C5 -146.34(9) . . . . ?
C13 N2 C7 C8 65.94(12) . . . . ?
C13 C14 C15 C16 -0.93(17) . . . . ?
C14 C13 C18 S1 -179.49(8) . . . . ?
C14 C13 C18 C17 1.00(15) . . . . ?
C14 C15 C16 C17 -0.08(17) . . . . ?
C15 C16 C17 C18 1.54(17) . . . . ?
C16 C17 C18 S1 178.54(9) . . . . ?
C16 C17 C18 C13 -1.99(16) . . . . ?
C18 C13 C14 C15 0.46(16) . . . . ?
C19 S1 C18 C13 159.51(8) . . . . ?
C19 S1 C18 C17 -21.01(11) . . . . ?
